data_1513174
loop_
_publ_author_name
'Sun, Junliang'
'Bonneau, Charlotte'
'Cant\'in, \'Angel'
'Corma, Avelino'
'D\'iaz-Caba\~nas, Mar\'ia J.'
'Moliner, Manuel'
'Zhang, Daliang'
'Li, Mingrun'
'Zou, Xiaodong'

_publ_section_title
;
 The ITQ-37 mesoporous chiral zeolite.
;
_journal_issue 7242
_journal_name_full Nature
_journal_page_first 1154
_journal_page_last 1157
_journal_paper_doi 10.1038/nature07957
_journal_volume 458
_journal_year 2009
_chemical_formula_moiety |(C22N2H40)10.5(H2O)x|[Ge80Si112O400H32F20]
_chemical_formula_sum 'C231 H700 F20 Ge80 N21 O524 Si112'
_space_group_IT_number 213
_symmetry_space_group_name_Hall 'P 4bd 2ab 3'
_symmetry_space_group_name_H-M 'P 41 3 2'
_cell_angle_alpha 90
_cell_angle_beta 90
_cell_angle_gamma 90
_cell_formula_units_Z 1
_cell_length_a 26.51263(27)
_cell_length_b 26.51263(27)
_cell_length_c 26.51263(27)
_cell_volume 18636.2(3)
_cod_data_source_file nature07957-s2.txt
_cod_data_source_block ITQ37
_cod_original_cell_volume 18636.25(58)
_cod_database_code 1513174

loop_
_symmetry_equiv_pos_as_xyz
'-x, y+1/2, -z+1/2'
'-x+1/4, z-1/4, y+1/4'
'-x+1/2, -y, z+1/2'
'-x-1/4, -z-1/4, -y-1/4'
'-y, z+1/2, -x+1/2'
'-y+1/4, x-1/4, z+1/4'
'-y+1/2, -z, x+1/2'
'-y-1/4, -x-1/4, -z-1/4'
'-z, x+1/2, -y+1/2'
'-z+1/4, y-1/4, x+1/4'
'-z+1/2, -x, y+1/2'
'-z-1/4, -y-1/4, -x-1/4'
'z, x, y'
'z+1/4, -y+1/4, x-1/4'
'z+1/2, -x+1/2, -y'
'z-1/4, y+1/4, -x+1/4'
'y, z, x'
'y+1/4, -x+1/4, z-1/4'
'y+1/2, -z+1/2, -x'
'y-1/4, x+1/4, -z+1/4'
'x, y, z'
'x+1/4, -z+1/4, y-1/4'
'x+1/2, -y+1/2, -z'
'x-1/4, z+1/4, -y+1/4'

loop_
_atom_site_label
_atom_site_type_symbol
_atom_site_symmetry_multiplicity
_atom_site_fract_x
_atom_site_fract_y
_atom_site_fract_z
_atom_site_occupancy
_atom_site_B_iso_or_equiv
Si1 Si 8 0.04533(32) 0.04533(32) 0.04533(32) 0.021(49) 1.067(81)
Ge1 Ge 8 0.04533(32) 0.04533(32) 0.04533(32) 0.979(49) 1.067(81)
Si2 Si 24 0.04667(58) 0.16147(59) 0.04808(59) 0.669(29) 1.067(81)
Ge2 Ge 24 0.04667(58) 0.16147(59) 0.04808(59) 0.331(29) 1.067(81)
Si3 Si 24 0.16508(61) 0.16427(66) 0.04728(56) 0.689(28) 1.067(81)
Ge3 Ge 24 0.16508(61) 0.16427(66) 0.04728(56) 0.311(28) 1.067(81)
Si4 Si 8 0.16630(66) 0.16630(66) 0.16630(66) 0.772(40) 1.067(81)
Ge4 Ge 8 0.16630(66) 0.16630(66) 0.16630(66) 0.228(40) 1.067(81)
si5 si 8 0.23798(65) 0.23798(65) 0.23798(65) 0.808(36) 1.067(81)
Ge5 Ge 8 0.23798(65) 0.23798(65) 0.23798(65) 0.192(36) 1.067(81)
si6 si 24 0.24798(73) 0.24226(59) 0.00755(50) 0.735(23) 1.067(81)
Ge6 Ge 24 0.24798(73) 0.24226(59) 0.00755(50) 0.265(23) 1.067(81)
Si7 Si 24 0.19925(61) 0.33477(62) 0.06136(65) 0.769(30) 1.067(81)
Ge7 Ge 24 0.19925(61) 0.33477(62) 0.06136(65) 0.231(30) 1.067(81)
Si8 Si 24 0.07847(70) 0.33015(63) 0.06549(65) 0.736(24) 1.067(81)
Ge8 Ge 24 0.07847(70) 0.33015(63) 0.06549(65) 0.264(24) 1.067(81)
Si9 Si 24 0.07893(50) 0.45012(50) 0.07054(45) 0.503(29) 1.067(81)
Ge9 Ge 24 0.07893(50) 0.45012(50) 0.07054(45) 0.497(29) 1.067(81)
Si10 Si 24 0.20047(33) 0.45193(34) 0.06220(35) 0.032(32) 1.067(81)
Ge10 Ge 24 0.20047(33) 0.45193(34) 0.06220(35) 0.968(32) 1.067(81)
O1 O 8 0.0073(15) 0.0073(15) 0.0073(15) 1 2.72(32)
O2 O 24 0.0201(18) 0.1053(18) 0.0427(14) 1 2.72(32)
O3 O 24 0.0364(16) 0.1833(14) 0.1054(19) 1 2.72(32)
O4 O 24 0.1056(23) 0.1665(15) 0.0302(16) 1 2.72(32)
O5 O 24 0.0148(18) 0.1979(18) 0.0079(16) 1 2.72(32)
O6 O 24 0.1751(14) 0.1808(17) 0.1065(17) 1 2.72(32)
O7 O 8 0.2022(17) 0.2022(17) 0.2022(17) 1 2.72(32)
O8 O 24 0.1997(22) 0.2025(16) 0.0117(14) 1 2.72(32)
O9 O 24 0.2311(16) 0.2999(18) 0.0205(15) 1 2.72(32)
O10 O 24 0.2186(12) 0.3220(16) 0.1191(18) 1 2.72(32)
O11 O 24 0.2187(14) 0.3915(18) 0.0471(16) 1 2.72(32)
O12 O 24 0.1390(20) 0.3248(14) 0.0526(14) 1 2.72(32)
O13 O 24 0.0434(17) 0.2949(19) 0.0279(15) 1 2.72(32)
O14 O 12 0.0658(16) 0.3157(16) 0.125 1 2.72(32)
O15 O 24 0.0618(18) 0.3903(19) 0.0600(16) 1 2.72(32)
O16 O 24 0.0455(18) 0.4898(15) 0.0336(17) 1 2.72(32)
O17 O 24 0.1370(20) 0.4594(15) 0.0502(15) 1 2.72(32)
O18 O 12 0.2151(16) 0.4651(16) 0.125 1 2.72(32)
O19 O 24 0.2329(12) 0.4952(16) 0.0234(12) 1 2.72(32)
F1 F 8 0.10581(37) 0.10581(37) 0.10581(37) 1 7.67(49)
F2 F 12 0.13947(38) 0.38947(38) 0.125 1 7.67(49)
C1 C 24 0.6838(21) 0.0575(22) 0.1764(20) 1.3 7.67(49)
C2 C 24 0.6220(21) 0.3984(22) 0.1658(18) 1.3 7.67(49)
C3 C 24 0.5537(21) 0.2994(22) 0.3811(25) 1.3 7.67(49)
C4 C 24 0.0981(20) 0.3486(24) 0.3490(19) 1.3 7.67(49)
C5 C 24 0.6047(21) 0.3281(27) 0.2618(24) 1.3 7.67(49)
C6 C 24 0.0611(22) 0.1820(20) 0.9029(24) 1.3 7.67(49)
C7 C 24 0.8554(23) 0.0950(24) 0.4308(21) 1.3 7.67(49)
C8 C 24 0.8680(29) 0.1983(17) 0.5136(17) 1.3 7.67(49)
C9 C 24 0.0964(22) 0.4892(22) 0.4008(24) 1.3 7.67(49)
C10 C 24 0.5649(17) 0.1381(19) 0.3951(26) 1.3 7.67(49)
C11 C 24 0.8017(21) 0.1099(21) 0.2950(20) 1.3 7.67(49)
C12 C 24 0.0785(24) 0.0509(21) 0.9212(24) 1.3 7.67(49)
O31 O 24 0.4320(17) 0.6760(16) 0.0120(11) 1.3 7.67(49)
O32 O 24 0.8175(15) 0.1919(17) 0.6133(16) 1.3 7.67(49)
O33 O 24 0.3569(16) 0.7811(14) 0.3790(15) 1.3 7.67(49)
O34 O 24 0.6150(16) 0.8537(13) 0.4634(15) 1.3 7.67(49)
